data_7135401
loop_
_publ_author_name
'Fan, Weixue'
'Liu, Hua-Chao'
'Zhang, Yi'
'Zhang, Qizheng'
'Guo, Xiaoyu'
'Miao, Jingsheng'
'Yang, Chuluo'
'Li, Kai'

_publ_section_title
;
 Shortening the intramolecular Pd-Pd distances for photoactive dinuclear
 Pd(II) complexes.
;
_journal_issue 20
_journal_name_full 'Chemical communications (Cambridge, England)'
_journal_page_first 5687
_journal_page_last 5690
_journal_paper_doi 10.1039/d5cc05601b
_journal_volume 62
_journal_year 2026
_chemical_formula_moiety 'C42 H24 F4 N8 O2 Pd2'
_chemical_formula_sum 'C42 H24 F4 N8 O2 Pd2'
_chemical_formula_weight 961.49
_space_group_crystal_system monoclinic
_space_group_IT_number 15
_space_group_name_Hall '-C 2yc'
_space_group_name_H-M_alt 'C 1 2/c 1'
_atom_sites_solution_hydrogens geom
_atom_sites_solution_primary dual
_audit_creation_date 2023-05-15
_audit_creation_method
;
Olex2 1.5
(compiled 2022.04.07 svn.rca3783a0 for OlexSys, GUI svn.r6498)
;
_audit_update_record
;
2025-09-29 deposited with the CCDC.	2026-02-16 downloaded from the CCDC.
;
_cell_angle_alpha 90
_cell_angle_beta 106.922(2)
_cell_angle_gamma 90
_cell_formula_units_Z 12
_cell_length_a 20.7115(13)
_cell_length_b 26.5389(17)
_cell_length_c 22.1807(13)
_cell_measurement_reflns_used 9989
_cell_measurement_temperature 170.00
_cell_measurement_theta_max 53.433
_cell_measurement_theta_min 2.421
_cell_volume 11664.0(13)
_computing_cell_refinement 'SAINT V8.40B (Bruker Nano, Inc., 2019)'
_computing_data_collection 'Bruker Instrument Service vV6.2.14'
_computing_data_reduction 'SAINT V8.40B (Bruker Nano, Inc., 2019)'
_computing_molecular_graphics 'Olex2 1.5 (Dolomanov et al., 2009)'
_computing_publication_material 'Olex2 1.5 (Dolomanov et al., 2009)'
_computing_structure_refinement 'SHELXL 2019/2 (Sheldrick, 2015)'
_computing_structure_solution 'SHELXT 2018/2 (Sheldrick, 2018)'
_diffrn_ambient_temperature 170.00
_diffrn_measured_fraction_theta_full 1.000
_diffrn_measured_fraction_theta_max 0.999
_diffrn_measurement_device_type 'Bruker D8 Venture'
_diffrn_measurement_method '\w and \f scans'
_diffrn_radiation_type GaK\a
_diffrn_radiation_wavelength 1.34139
_diffrn_reflns_av_R_equivalents 0.0832
_diffrn_reflns_av_unetI/netI 0.0719
_diffrn_reflns_Laue_measured_fraction_full 1.000
_diffrn_reflns_Laue_measured_fraction_max 0.999
_diffrn_reflns_limit_h_max 26
_diffrn_reflns_limit_h_min -26
_diffrn_reflns_limit_k_max 34
_diffrn_reflns_limit_k_min -25
_diffrn_reflns_limit_l_max 28
_diffrn_reflns_limit_l_min -28
_diffrn_reflns_number 80219
_diffrn_reflns_point_group_measured_fraction_full 1.000
_diffrn_reflns_point_group_measured_fraction_max 0.999
_diffrn_reflns_theta_full 53.594
_diffrn_reflns_theta_max 60.737
_diffrn_reflns_theta_min 2.421
_diffrn_source_current 3.57
_diffrn_source_power 0.24957869999999996
_diffrn_source_voltage 69.91
_exptl_absorpt_coefficient_mu 5.440
_exptl_absorpt_correction_T_max 0.7519
_exptl_absorpt_correction_T_min 0.6489
_exptl_absorpt_correction_type multi-scan
_exptl_absorpt_process_details
;
SADABS-2016/2 (Bruker,2016/2) was used for absorption correction.
wR2(int) was 0.0967 before and 0.0673 after correction.
The Ratio of minimum to maximum transmission is 0.8630.
The \l/2 correction factor is Not present.
;
_exptl_crystal_colour yellow
_exptl_crystal_colour_primary yellow
_exptl_crystal_density_diffrn 1.643
_exptl_crystal_description block
_exptl_crystal_F_000 5712
_exptl_crystal_size_max 0.3
_exptl_crystal_size_mid 0.05
_exptl_crystal_size_min 0.04
_refine_diff_density_max 0.464
_refine_diff_density_min -0.861
_refine_diff_density_rms 0.123
_refine_ls_extinction_method none
_refine_ls_goodness_of_fit_ref 1.080
_refine_ls_hydrogen_treatment constr
_refine_ls_matrix_type full
_refine_ls_number_parameters 784
_refine_ls_number_reflns 13415
_refine_ls_number_restraints 0
_refine_ls_restrained_S_all 1.080
_refine_ls_R_factor_all 0.0724
_refine_ls_R_factor_gt 0.0440
_refine_ls_shift/su_max 0.003
_refine_ls_shift/su_mean 0.000
_refine_ls_structure_factor_coef Fsqd
_refine_ls_weighting_details 'w=1/[\s^2^(Fo^2^)+(0.0393P)^2^+1.2911P] where P=(Fo^2^+2Fc^2^)/3'
_refine_ls_weighting_scheme calc
_refine_ls_wR_factor_gt 0.0948
_refine_ls_wR_factor_ref 0.1044
_reflns_Friedel_coverage 0.000
_reflns_number_gt 9502
_reflns_number_total 13415
_reflns_threshold_expression 'I > 2\s(I)'
_cod_data_source_file d5cc05601b2.cif
_cod_data_source_block 230509_dpd_5_0505_0m
_cod_depositor_comments 'Adding full bibliography for 7135400--7135402.cif.'
_cod_database_code 7135401
_shelx_shelxl_version_number 2019/2
_shelx_space_group_comment
;
The symmetry employed for this shelxl refinement is uniquely defined
by the following loop, which should always be used as a source of
symmetry information in preference to the above space-group names.
They are only intended as comments.
;
_shelx_estimated_absorpt_t_max 0.812
_shelx_estimated_absorpt_t_min 0.292
_olex2_refinement_description
;
1. Fixed Uiso
 At 1.2 times of:
  All C(H) groups
2.a Aromatic/amide H refined with riding coordinates:
 C1(H1), C2(H2), C3(H3), C8(H8), C9(H9), C10(H10), C11(H11), C12(H12),
 C13(H13), C14(H14), C19(H19), C20(H20), C21(H21), C22(H22), C23(H23), C24(H24),
  C25(H25), C29(H29), C31(H31), C33(H33), C34(H34), C35(H35), C39(H39),
 C41(H41), C43(H43), C44(H44), C45(H45), C50(H50), C51(H51), C52(H52), C53(H53),
  C54(H54), C55(H55), C56(H56), C60(H60), C62(H62)
;
_smtbx_masks_void_probe_radius 1.2
_smtbx_masks_void_truncation_radius 1.2
_olex2_submission_special_instructions 'No special instructions were received'

loop_
_space_group_symop_operation_xyz
'x, y, z'
'-x, y, -z+1/2'
'x+1/2, y+1/2, z'
'-x+1/2, y+1/2, -z+1/2'
'-x, -y, -z'
'x, -y, z-1/2'
'-x+1/2, -y+1/2, -z'
'x+1/2, -y+1/2, z-1/2'

loop_
_atom_site_label
_atom_site_type_symbol
_atom_site_fract_x
_atom_site_fract_y
_atom_site_fract_z
_atom_site_U_iso_or_equiv
_atom_site_adp_type
_atom_site_occupancy
_atom_site_site_symmetry_order
_atom_site_calc_flag
_atom_site_refinement_flags_posn
_atom_site_refinement_flags_adp
_atom_site_refinement_flags_occupancy
_atom_site_disorder_assembly
_atom_site_disorder_group
Pd1 Pd 0.54302(2) 0.74491(2) 0.51792(2) 0.02560(8) Uani 1 1 d . . . . .
Pd2 Pd 0.58598(2) 0.72717(2) 0.64775(2) 0.02697(8) Uani 1 1 d . . . . .
F1 F 0.32954(13) 0.85732(10) 0.49502(13) 0.0563(7) Uani 1 1 d . . . . .
F2 F 0.52518(13) 0.94741(9) 0.50453(12) 0.0487(7) Uani 1 1 d . . . . .
F3 F 0.34368(13) 0.69955(10) 0.66907(14) 0.0591(8) Uani 1 1 d . . . . .
F4 F 0.46111(15) 0.55124(10) 0.66206(16) 0.0693(9) Uani 1 1 d . . . . .
O1 O 0.78415(15) 0.83036(13) 0.64263(13) 0.0520(9) Uani 1 1 d . . . . .
O2 O 0.64615(15) 0.57643(11) 0.50874(13) 0.0423(8) Uani 1 1 d . . . . .
N1 N 0.63687(15) 0.77443(12) 0.53102(14) 0.0277(7) Uani 1 1 d . . . . .
N2 N 0.66196(16) 0.77925(12) 0.64074(15) 0.0298(8) Uani 1 1 d . . . . .
N3 N 0.64161(15) 0.67024(12) 0.62803(14) 0.0287(7) Uani 1 1 d . . . . .
N4 N 0.58173(15) 0.67018(12) 0.52039(14) 0.0282(7) Uani 1 1 d . . . . .
N5 N 0.44581(15) 0.72340(13) 0.50502(14) 0.0284(7) Uani 1 1 d . . . . .
N6 N 0.33646(17) 0.75386(14) 0.49781(17) 0.0405(9) Uani 1 1 d . . . . .
N7 N 0.52098(16) 0.77883(12) 0.66310(14) 0.0293(7) Uani 1 1 d . . . . .
N8 N 0.40670(18) 0.78943(13) 0.66164(16) 0.0381(9) Uani 1 1 d . . . . .
C1 C 0.6546(2) 0.78394(17) 0.47738(19) 0.0371(10) Uani 1 1 d . . . . .
H1 H 0.625514 0.772165 0.438477 0.044 Uiso 1 1 calc R U . . .
C2 C 0.7108(2) 0.8090(2) 0.4763(2) 0.0500(13) Uani 1 1 d . . . . .
H2 H 0.720649 0.815397 0.437810 0.060 Uiso 1 1 calc R U . . .
C3 C 0.7536(2) 0.82502(19) 0.5331(2) 0.0487(13) Uani 1 1 d . . . . .
H3 H 0.793627 0.842942 0.534152 0.058 Uiso 1 1 calc R U . . .
C4 C 0.7386(2) 0.81520(16) 0.58698(19) 0.0358(10) Uani 1 1 d . . . . .
C5 C 0.67843(19) 0.78898(15) 0.58760(18) 0.0290(9) Uani 1 1 d . . . . .
C6 C 0.70825(19) 0.79666(15) 0.69707(18) 0.0302(9) Uani 1 1 d . . . . .
C7 C 0.7674(2) 0.82210(16) 0.6980(2) 0.0371(10) Uani 1 1 d . . . . .
C8 C 0.8122(2) 0.83933(17) 0.7529(2) 0.0427(11) Uani 1 1 d . . . . .
H8 H 0.851978 0.856580 0.751753 0.051 Uiso 1 1 calc R U . . .
C9 C 0.7987(2) 0.83130(17) 0.8099(2) 0.0421(11) Uani 1 1 d . . . . .
H9 H 0.829496 0.842609 0.848186 0.050 Uiso 1 1 calc R U . . .
C10 C 0.7409(2) 0.80705(17) 0.8104(2) 0.0410(11) Uani 1 1 d . . . . .
H10 H 0.731041 0.802197 0.849238 0.049 Uiso 1 1 calc R U . . .
C11 C 0.6959(2) 0.78921(15) 0.75469(18) 0.0338(10) Uani 1 1 d . . . . .
H11 H 0.656346 0.771769 0.756225 0.041 Uiso 1 1 calc R U . . .
C12 C 0.6900(2) 0.64958(16) 0.67803(19) 0.0355(10) Uani 1 1 d . . . . .
H12 H 0.699194 0.665453 0.718033 0.043 Uiso 1 1 calc R U . . .
C13 C 0.7248(2) 0.60795(18) 0.6728(2) 0.0440(11) Uani 1 1 d . . . . .
H13 H 0.759041 0.595401 0.708108 0.053 Uiso 1 1 calc R U . . .
C14 C 0.7097(2) 0.58306(16) 0.6139(2) 0.0381(10) Uani 1 1 d . . . . .
H14 H 0.732549 0.553012 0.608943 0.046 Uiso 1 1 calc R U . . .
C15 C 0.66192(19) 0.60316(15) 0.56495(18) 0.0314(9) Uani 1 1 d . . . . .
C16 C 0.62720(18) 0.64853(14) 0.56961(17) 0.0269(9) Uani 1 1 d . . . . .
C17 C 0.57061(19) 0.64508(15) 0.46158(17) 0.0296(9) Uani 1 1 d . . . . .
C18 C 0.6014(2) 0.59893(16) 0.45635(18) 0.0328(9) Uani 1 1 d . . . . .
C19 C 0.5914(2) 0.57476(17) 0.4003(2) 0.0436(11) Uani 1 1 d . . . . .
H19 H 0.613509 0.543692 0.398547 0.052 Uiso 1 1 calc R U . . .
C20 C 0.5488(2) 0.59544(19) 0.3458(2) 0.0489(12) Uani 1 1 d . . . . .
H20 H 0.540527 0.578413 0.306662 0.059 Uiso 1 1 calc R U . . .
C21 C 0.5185(2) 0.64123(18) 0.3495(2) 0.0439(11) Uani 1 1 d . . . . .
H21 H 0.489955 0.656157 0.312321 0.053 Uiso 1 1 calc R U . . .
C22 C 0.5292(2) 0.66555(16) 0.40651(18) 0.0359(10) Uani 1 1 d . . . . .
H22 H 0.507664 0.696955 0.407997 0.043 Uiso 1 1 calc R U . . .
C23 C 0.4238(2) 0.67576(17) 0.50386(18) 0.0369(10) Uani 1 1 d . . . . .
H23 H 0.454329 0.648670 0.505978 0.044 Uiso 1 1 calc R U . . .
C24 C 0.3576(2) 0.66572(18) 0.4996(2) 0.0416(11) Uani 1 1 d . . . . .
H24 H 0.341581 0.632115 0.498778 0.050 Uiso 1 1 calc R U . . .
C25 C 0.3158(2) 0.70595(19) 0.4967(2) 0.0470(12) Uani 1 1 d . . . . .
H25 H 0.269807 0.699677 0.493820 0.056 Uiso 1 1 calc R U . . .
C26 C 0.4011(2) 0.76164(16) 0.50196(18) 0.0327(10) Uani 1 1 d . . . . .
C27 C 0.43052(19) 0.81148(16) 0.50454(17) 0.0296(9) Uani 1 1 d . . . . .
C28 C 0.3966(2) 0.85714(17) 0.50019(19) 0.0377(10) Uani 1 1 d . . . . .
C29 C 0.4268(2) 0.90354(17) 0.50083(19) 0.0394(11) Uani 1 1 d . . . . .
H29 H 0.402617 0.934249 0.498534 0.047 Uiso 1 1 calc R U . . .
C30 C 0.4941(2) 0.90218(16) 0.50502(18) 0.0354(10) Uani 1 1 d . . . . .
C31 C 0.5316(2) 0.85894(14) 0.51023(17) 0.0298(9) Uani 1 1 d . . . . .
H31 H 0.578375 0.860705 0.513730 0.036 Uiso 1 1 calc R U . . .
C32 C 0.5008(2) 0.81276(15) 0.51035(17) 0.0284(9) Uani 1 1 d . . . . .
C33 C 0.5295(2) 0.82918(15) 0.66432(17) 0.0315(9) Uani 1 1 d . . . . .
H33 H 0.571909 0.842888 0.664562 0.038 Uiso 1 1 calc R U . . .
C34 C 0.4772(2) 0.86100(17) 0.66523(19) 0.0387(10) Uani 1 1 d . . . . .
H34 H 0.482974 0.896528 0.667186 0.046 Uiso 1 1 calc R U . . .
C35 C 0.4163(2) 0.83939(18) 0.6632(2) 0.0417(11) Uani 1 1 d . . . . .
H35 H 0.379430 0.860785 0.662872 0.050 Uiso 1 1 calc R U . . .
C36 C 0.4591(2) 0.76095(16) 0.66262(18) 0.0293(9) Uani 1 1 d . . . . .
C37 C 0.4556(2) 0.70571(15) 0.66162(18) 0.0306(9) Uani 1 1 d . . . . .
C38 C 0.4014(2) 0.67678(17) 0.6657(2) 0.0394(11) Uani 1 1 d . . . . .
C39 C 0.4014(2) 0.62508(18) 0.6658(2) 0.0462(12) Uani 1 1 d . . . . .
H39 H 0.363406 0.606194 0.668539 0.055 Uiso 1 1 calc R U . . .
C40 C 0.4597(2) 0.60209(17) 0.6618(2) 0.0445(11) Uani 1 1 d . . . . .
C41 C 0.5152(2) 0.62795(16) 0.6564(2) 0.0394(11) Uani 1 1 d . . . . .
H41 H 0.553756 0.610313 0.652543 0.047 Uiso 1 1 calc R U . . .
C42 C 0.51411(19) 0.68062(16) 0.65653(17) 0.0298(9) Uani 1 1 d . . . . .
Pd3 Pd 1.00331(2) 0.57333(2) 0.81463(2) 0.02793(8) Uani 1 1 d . . . . .
F5 F 0.90874(13) 0.74838(10) 0.85540(13) 0.0545(7) Uani 1 1 d . . . . .
F6 F 0.75801(12) 0.61513(11) 0.83836(14) 0.0583(8) Uani 1 1 d . . . . .
O3 O 0.82471(15) 0.44217(11) 0.66985(15) 0.0475(8) Uani 1 1 d . . . . .
N9 N 0.94362(16) 0.51093(12) 0.79546(15) 0.0313(8) Uani 1 1 d . . . . .
N10 N 0.91175(16) 0.52810(12) 0.68743(15) 0.0317(8) Uani 1 1 d . . . . .
N11 N 1.04981(16) 0.64154(13) 0.82720(14) 0.0316(8) Uani 1 1 d . . . . .
N12 N 1.02714(19) 0.72938(14) 0.82647(16) 0.0411(9) Uani 1 1 d . . . . .
C43 C 0.9371(2) 0.48388(16) 0.8465(2) 0.0388(10) Uani 1 1 d . . . . .
H43 H 0.964853 0.492416 0.887500 0.047 Uiso 1 1 calc R U . . .
C44 C 0.8920(2) 0.44511(17) 0.8400(2) 0.0445(11) Uani 1 1 d . . . . .
H44 H 0.887057 0.427618 0.875720 0.053 Uiso 1 1 calc R U . . .
C45 C 0.8536(2) 0.43205(16) 0.7794(2) 0.0430(11) Uani 1 1 d . . . . .
H45 H 0.821887 0.405241 0.773051 0.052 Uiso 1 1 calc R U . . .
C46 C 0.8617(2) 0.45790(16) 0.7297(2) 0.0357(10) Uani 1 1 d . . . . .
C47 C 0.9062(2) 0.49933(15) 0.73601(19) 0.0308(9) Uani 1 1 d . . . . .
C48 C 0.86820(19) 0.51453(16) 0.62793(18) 0.0320(9) Uani 1 1 d . . . . .
C49 C 0.8257(2) 0.47262(16) 0.6189(2) 0.0358(10) Uani 1 1 d . . . . .
C50 C 0.7834(2) 0.45904(18) 0.5613(2) 0.0457(12) Uani 1 1 d . . . . .
H50 H 0.756144 0.429739 0.557367 0.055 Uiso 1 1 calc R U . . .
C51 C 0.7807(2) 0.4883(2) 0.5090(2) 0.0548(14) Uani 1 1 d . . . . .
H51 H 0.750682 0.479872 0.469030 0.066 Uiso 1 1 calc R U . . .
C52 C 0.8219(2) 0.5296(2) 0.5158(2) 0.0505(13) Uani 1 1 d . . . . .
H52 H 0.820790 0.549632 0.480004 0.061 Uiso 1 1 calc R U . . .
C53 C 0.8653(2) 0.54274(18) 0.57429(19) 0.0432(11) Uani 1 1 d . . . . .
H53 H 0.893530 0.571460 0.577714 0.052 Uiso 1 1 calc R U . . .
C54 C 1.1118(2) 0.65122(17) 0.82000(18) 0.0370(10) Uani 1 1 d . . . . .
H54 H 1.141230 0.624145 0.818352 0.044 Uiso 1 1 calc R U . . .
C55 C 1.1319(2) 0.70030(17) 0.81510(18) 0.0393(11) Uani 1 1 d . . . . .
H55 H 1.174795 0.707727 0.809901 0.047 Uiso 1 1 calc R U . . .
C56 C 1.0872(3) 0.73812(18) 0.8180(2) 0.0450(12) Uani 1 1 d . . . . .
H56 H 1.099893 0.772043 0.813866 0.054 Uiso 1 1 calc R U . . .
C57 C 1.0094(2) 0.68184(16) 0.82992(17) 0.0312(9) Uani 1 1 d . . . . .
C58 C 0.9434(2) 0.66656(16) 0.83496(17) 0.0303(9) Uani 1 1 d . . . . .
C59 C 0.8945(2) 0.69966(17) 0.84492(19) 0.0397(11) Uani 1 1 d . . . . .
C60 C 0.8320(2) 0.68336(18) 0.84548(19) 0.0406(11) Uani 1 1 d . . . . .
H60 H 0.798801 0.705938 0.851462 0.049 Uiso 1 1 calc R U . . .
C61 C 0.8199(2) 0.63275(18) 0.8369(2) 0.0405(11) Uani 1 1 d . . . . .
C62 C 0.8651(2) 0.59804(16) 0.82734(18) 0.0345(10) Uani 1 1 d . . . . .
H62 H 0.853563 0.563362 0.821607 0.041 Uiso 1 1 calc R U . . .
C63 C 0.9278(2) 0.61506(16) 0.82625(17) 0.0301(9) Uani 1 1 d . . . . .

loop_
_atom_site_aniso_label
_atom_site_aniso_U_11
_atom_site_aniso_U_22
_atom_site_aniso_U_33
_atom_site_aniso_U_23
_atom_site_aniso_U_13
_atom_site_aniso_U_12
Pd1 0.02057(15) 0.02501(17) 0.03096(15) -0.00066(12) 0.00709(12) 0.00066(12)
Pd2 0.02350(16) 0.02773(17) 0.03145(16) -0.00102(12) 0.01078(12) -0.00268(12)
F1 0.0340(15) 0.0478(18) 0.087(2) -0.0074(15) 0.0185(14) 0.0124(13)
F2 0.0606(18) 0.0262(14) 0.0636(17) 0.0035(12) 0.0250(14) 0.0012(12)
F3 0.0366(15) 0.0442(17) 0.111(2) -0.0155(16) 0.0452(16) -0.0077(12)
F4 0.0584(19) 0.0267(16) 0.135(3) 0.0090(16) 0.0477(19) -0.0034(13)
O1 0.0375(18) 0.079(3) 0.0414(17) -0.0080(17) 0.0140(15) -0.0296(17)
O2 0.0471(19) 0.0322(18) 0.0427(17) -0.0038(14) 0.0053(14) 0.0148(14)
N1 0.0198(17) 0.031(2) 0.0308(17) -0.0005(14) 0.0059(14) -0.0017(14)
N2 0.0238(17) 0.032(2) 0.0340(18) -0.0020(15) 0.0088(14) -0.0072(14)
N3 0.0229(17) 0.0280(19) 0.0357(18) 0.0031(15) 0.0094(14) 0.0004(14)
N4 0.0240(17) 0.0256(19) 0.0365(18) -0.0013(14) 0.0112(14) 0.0007(14)
N5 0.0191(16) 0.032(2) 0.0323(17) -0.0035(15) 0.0051(14) -0.0024(14)
N6 0.0217(19) 0.046(2) 0.054(2) -0.0085(18) 0.0100(17) -0.0020(16)
N7 0.0299(19) 0.028(2) 0.0325(18) -0.0023(15) 0.0125(15) 0.0008(15)
N8 0.039(2) 0.032(2) 0.049(2) -0.0083(17) 0.0219(18) -0.0007(17)
C1 0.029(2) 0.049(3) 0.031(2) 0.004(2) 0.0065(18) -0.003(2)
C2 0.040(3) 0.071(4) 0.042(3) 0.010(2) 0.017(2) -0.008(3)
C3 0.040(3) 0.063(3) 0.045(3) 0.007(2) 0.017(2) -0.019(2)
C4 0.026(2) 0.039(3) 0.043(2) 0.000(2) 0.0115(19) -0.0040(19)
C5 0.021(2) 0.030(2) 0.038(2) 0.0029(18) 0.0116(17) -0.0005(17)
C6 0.026(2) 0.024(2) 0.038(2) -0.0037(18) 0.0049(17) 0.0000(17)
C7 0.032(2) 0.034(3) 0.046(2) -0.001(2) 0.013(2) -0.0037(19)
C8 0.029(2) 0.039(3) 0.054(3) -0.010(2) 0.002(2) -0.007(2)
C9 0.037(3) 0.046(3) 0.037(2) -0.009(2) 0.002(2) 0.000(2)
C10 0.042(3) 0.040(3) 0.040(2) -0.001(2) 0.011(2) 0.002(2)
C11 0.034(2) 0.033(2) 0.033(2) -0.0048(18) 0.0085(18) -0.0024(19)
C12 0.026(2) 0.040(3) 0.037(2) 0.004(2) 0.0031(18) 0.0021(19)
C13 0.031(2) 0.051(3) 0.045(3) 0.012(2) 0.003(2) 0.004(2)
C14 0.029(2) 0.032(3) 0.053(3) 0.005(2) 0.012(2) 0.0073(19)
C15 0.026(2) 0.030(2) 0.041(2) 0.0037(19) 0.0125(18) -0.0012(18)
C16 0.020(2) 0.026(2) 0.035(2) 0.0001(17) 0.0104(17) 0.0010(16)
C17 0.029(2) 0.030(2) 0.034(2) -0.0070(18) 0.0158(18) -0.0068(18)
C18 0.030(2) 0.030(2) 0.040(2) -0.0011(19) 0.0134(19) -0.0024(18)
C19 0.044(3) 0.037(3) 0.050(3) -0.010(2) 0.015(2) 0.001(2)
C20 0.053(3) 0.050(3) 0.044(3) -0.013(2) 0.016(2) 0.001(2)
C21 0.044(3) 0.048(3) 0.036(2) -0.002(2) 0.007(2) 0.002(2)
C22 0.035(2) 0.034(3) 0.039(2) -0.0007(19) 0.0112(19) 0.0009(19)
C23 0.032(2) 0.038(3) 0.041(2) -0.004(2) 0.0119(19) -0.004(2)
C24 0.029(2) 0.044(3) 0.055(3) -0.007(2) 0.019(2) -0.008(2)
C25 0.024(2) 0.055(3) 0.062(3) -0.013(3) 0.013(2) -0.009(2)
C26 0.022(2) 0.043(3) 0.032(2) -0.0049(19) 0.0068(17) 0.0040(18)
C27 0.028(2) 0.032(2) 0.029(2) -0.0029(17) 0.0094(17) 0.0060(18)
C28 0.031(2) 0.044(3) 0.037(2) -0.002(2) 0.0081(19) 0.009(2)
C29 0.046(3) 0.030(3) 0.043(2) -0.004(2) 0.013(2) 0.011(2)
C30 0.047(3) 0.028(2) 0.030(2) -0.0013(18) 0.0097(19) 0.000(2)
C31 0.035(2) 0.021(2) 0.035(2) -0.0025(17) 0.0130(18) 0.0025(18)
C32 0.030(2) 0.030(2) 0.0262(19) -0.0026(17) 0.0105(17) 0.0066(17)
C33 0.035(2) 0.027(2) 0.036(2) -0.0051(18) 0.0141(18) -0.0023(18)
C34 0.046(3) 0.030(3) 0.041(2) -0.008(2) 0.015(2) -0.001(2)
C35 0.043(3) 0.042(3) 0.047(3) -0.008(2) 0.023(2) 0.003(2)
C36 0.027(2) 0.037(3) 0.028(2) -0.0013(17) 0.0132(17) 0.0025(18)
C37 0.029(2) 0.030(2) 0.036(2) -0.0023(18) 0.0152(18) -0.0045(18)
C38 0.032(2) 0.038(3) 0.054(3) -0.006(2) 0.022(2) -0.003(2)
C39 0.038(3) 0.040(3) 0.068(3) -0.003(2) 0.028(2) -0.007(2)
C40 0.047(3) 0.026(3) 0.068(3) -0.004(2) 0.029(2) -0.004(2)
C41 0.039(3) 0.027(2) 0.057(3) 0.001(2) 0.022(2) -0.0042(19)
C42 0.028(2) 0.032(2) 0.031(2) -0.0005(18) 0.0109(17) -0.0041(18)
Pd3 0.02532(16) 0.02779(17) 0.03044(16) -0.00044(12) 0.00777(12) 0.00218(12)
F5 0.0483(17) 0.0318(16) 0.079(2) -0.0172(13) 0.0122(15) 0.0037(12)
F6 0.0276(14) 0.0589(19) 0.092(2) -0.0108(16) 0.0231(14) 0.0015(13)
O3 0.046(2) 0.0310(18) 0.062(2) -0.0061(15) 0.0107(16) -0.0144(15)
N9 0.0310(19) 0.0248(19) 0.0404(19) 0.0015(15) 0.0140(15) 0.0031(15)
N10 0.0255(18) 0.031(2) 0.0391(19) -0.0016(15) 0.0095(15) -0.0072(15)
N11 0.0303(19) 0.031(2) 0.0336(18) -0.0036(15) 0.0094(15) -0.0036(15)
N12 0.045(2) 0.035(2) 0.042(2) -0.0054(17) 0.0104(18) -0.0037(18)
C43 0.042(3) 0.032(3) 0.047(3) 0.008(2) 0.019(2) 0.008(2)
C44 0.049(3) 0.033(3) 0.055(3) 0.010(2) 0.020(2) 0.006(2)
C45 0.037(3) 0.023(2) 0.073(3) 0.007(2) 0.023(2) 0.0013(19)
C46 0.032(2) 0.027(2) 0.049(3) -0.005(2) 0.013(2) -0.0005(18)
C47 0.028(2) 0.023(2) 0.043(2) -0.0022(18) 0.0128(18) 0.0006(17)
C48 0.022(2) 0.035(2) 0.038(2) -0.0070(19) 0.0082(17) 0.0005(18)
C49 0.031(2) 0.030(2) 0.047(2) -0.004(2) 0.0114(19) 0.0018(19)
C50 0.030(2) 0.044(3) 0.059(3) -0.019(2) 0.007(2) -0.006(2)
C51 0.043(3) 0.070(4) 0.046(3) -0.018(3) 0.003(2) -0.003(3)
C52 0.042(3) 0.065(4) 0.041(3) -0.006(2) 0.006(2) -0.004(3)
C53 0.038(3) 0.052(3) 0.038(2) -0.005(2) 0.009(2) -0.009(2)
C54 0.030(2) 0.047(3) 0.032(2) -0.007(2) 0.0056(18) -0.008(2)
C55 0.038(3) 0.047(3) 0.034(2) -0.005(2) 0.0120(19) -0.009(2)
C56 0.058(3) 0.038(3) 0.039(3) -0.005(2) 0.015(2) -0.015(2)
C57 0.036(2) 0.029(2) 0.0242(19) -0.0046(17) 0.0025(17) -0.0003(19)
C58 0.028(2) 0.034(2) 0.027(2) -0.0043(17) 0.0047(17) 0.0041(18)
C59 0.042(3) 0.036(3) 0.037(2) -0.006(2) 0.005(2) 0.007(2)
C60 0.027(2) 0.048(3) 0.042(2) -0.004(2) 0.0027(19) 0.013(2)
C61 0.027(2) 0.046(3) 0.045(3) -0.005(2) 0.006(2) 0.003(2)
C62 0.032(2) 0.034(3) 0.039(2) -0.0024(19) 0.0116(19) 0.0016(19)
C63 0.030(2) 0.035(2) 0.0245(19) 0.0003(17) 0.0054(17) 0.0055(18)

loop_
_atom_type_symbol
_atom_type_description
_atom_type_scat_dispersion_real
_atom_type_scat_dispersion_imag
_atom_type_scat_source
C C 0.0137 0.0067 'International Tables Vol C Tables 4.2.6.8 and 6.1.1.4'
H H 0.0000 0.0000 'International Tables Vol C Tables 4.2.6.8 and 6.1.1.4'
F F 0.0583 0.0400 'International Tables Vol C Tables 4.2.6.8 and 6.1.1.4'
N N 0.0241 0.0134 'International Tables Vol C Tables 4.2.6.8 and 6.1.1.4'
O O 0.0389 0.0241 'International Tables Vol C Tables 4.2.6.8 and 6.1.1.4'
Pd Pd 0.0375 3.1039 'International Tables Vol C Tables 4.2.6.8 and 6.1.1.4'

loop_
_geom_angle_atom_site_label_1
_geom_angle_atom_site_label_2
_geom_angle_atom_site_label_3
_geom_angle
_geom_angle_site_symmetry_1
_geom_angle_site_symmetry_3
_geom_angle_publ_flag
N1 Pd1 Pd2 85.03(9) . . ?
N1 Pd1 N4 91.04(12) . . ?
N4 Pd1 Pd2 79.19(8) . . ?
N5 Pd1 Pd2 95.91(9) . . ?
N5 Pd1 N1 173.69(13) . . ?
N5 Pd1 N4 95.27(13) . . ?
C32 Pd1 Pd2 103.89(10) . . ?
C32 Pd1 N1 92.40(15) . . ?
C32 Pd1 N4 175.57(14) . . ?
C32 Pd1 N5 81.31(15) . . ?
N2 Pd2 Pd1 80.57(8) . . ?
N3 Pd2 Pd1 86.19(9) . . ?
N3 Pd2 N2 89.40(13) . . ?
N7 Pd2 Pd1 91.80(9) . . ?
N7 Pd2 N2 96.58(13) . . ?
N7 Pd2 N3 173.31(13) . . ?
C42 Pd2 Pd1 100.53(11) . . ?
C42 Pd2 N2 177.69(14) . . ?
C42 Pd2 N3 92.69(15) . . ?
C42 Pd2 N7 81.39(15) . . ?
C4 O1 C7 117.7(3) . . ?
C15 O2 C18 117.1(3) . . ?
C1 N1 Pd1 115.7(3) . . ?
C5 N1 Pd1 124.4(2) . . ?
C5 N1 C1 119.6(3) . . ?
C5 N2 Pd2 124.7(3) . . ?
C5 N2 C6 115.6(3) . . ?
C6 N2 Pd2 118.2(2) . . ?
C12 N3 Pd2 116.8(3) . . ?
C16 N3 Pd2 122.5(2) . . ?
C16 N3 C12 120.2(3) . . ?
C16 N4 Pd1 125.9(3) . . ?
C16 N4 C17 115.6(3) . . ?
C17 N4 Pd1 116.9(2) . . ?
C23 N5 Pd1 125.8(3) . . ?
C23 N5 C26 118.6(3) . . ?
C26 N5 Pd1 115.4(3) . . ?
C26 N6 C25 117.3(4) . . ?
C33 N7 Pd2 126.0(3) . . ?
C33 N7 C36 117.5(3) . . ?
C36 N7 Pd2 115.7(3) . . ?
C36 N8 C35 116.9(4) . . ?
N1 C1 H1 118.0 . . ?
C2 C1 N1 124.0(4) . . ?
C2 C1 H1 118.0 . . ?
C1 C2 H2 121.1 . . ?
C1 C2 C3 117.8(4) . . ?
C3 C2 H2 121.1 . . ?
C2 C3 H3 120.1 . . ?
C4 C3 C2 119.8(4) . . ?
C4 C3 H3 120.1 . . ?
O1 C4 C5 120.3(3) . . ?
C3 C4 O1 117.6(4) . . ?
C3 C4 C5 122.0(4) . . ?
N1 C5 C4 116.7(3) . . ?
N2 C5 N1 120.2(3) . . ?
N2 C5 C4 123.1(4) . . ?
C7 C6 N2 122.6(4) . . ?
C11 C6 N2 120.5(4) . . ?
C11 C6 C7 116.8(4) . . ?
O1 C7 C6 120.5(4) . . ?
C8 C7 O1 116.9(4) . . ?
C8 C7 C6 122.6(4) . . ?
C7 C8 H8 120.3 . . ?
C7 C8 C9 119.5(4) . . ?
C9 C8 H8 120.3 . . ?
C8 C9 H9 120.3 . . ?
C10 C9 C8 119.3(4) . . ?
C10 C9 H9 120.3 . . ?
C9 C10 H10 119.5 . . ?
C9 C10 C11 121.0(4) . . ?
C11 C10 H10 119.5 . . ?
C6 C11 C10 120.8(4) . . ?
C6 C11 H11 119.6 . . ?
C10 C11 H11 119.6 . . ?
N3 C12 H12 118.6 . . ?
C13 C12 N3 122.9(4) . . ?
C13 C12 H12 118.6 . . ?
C12 C13 H13 120.6 . . ?
C12 C13 C14 118.9(4) . . ?
C14 C13 H13 120.6 . . ?
C13 C14 H14 120.9 . . ?
C15 C14 C13 118.2(4) . . ?
C15 C14 H14 120.9 . . ?
O2 C15 C16 120.4(3) . . ?
C14 C15 O2 116.5(4) . . ?
C14 C15 C16 123.0(4) . . ?
N3 C16 C15 116.7(3) . . ?
N4 C16 N3 119.8(3) . . ?
N4 C16 C15 123.5(3) . . ?
C18 C17 N4 122.0(4) . . ?
C22 C17 N4 121.3(4) . . ?
C22 C17 C18 116.8(4) . . ?
O2 C18 C17 120.9(3) . . ?
C19 C18 O2 116.6(4) . . ?
C19 C18 C17 122.4(4) . . ?
C18 C19 H19 120.0 . . ?
C18 C19 C20 120.0(4) . . ?
C20 C19 H19 120.0 . . ?
C19 C20 H20 120.6 . . ?
C21 C20 C19 118.8(4) . . ?
C21 C20 H20 120.6 . . ?
C20 C21 H21 119.6 . . ?
C22 C21 C20 120.8(4) . . ?
C22 C21 H21 119.6 . . ?
C17 C22 H22 119.4 . . ?
C21 C22 C17 121.2(4) . . ?
C21 C22 H22 119.4 . . ?
N5 C23 H23 119.6 . . ?
N5 C23 C24 120.8(4) . . ?
C24 C23 H23 119.6 . . ?
C23 C24 H24 121.3 . . ?
C25 C24 C23 117.3(4) . . ?
C25 C24 H24 121.3 . . ?
N6 C25 C24 123.1(4) . . ?
N6 C25 H25 118.4 . . ?
C24 C25 H25 118.4 . . ?
N5 C26 C27 114.0(3) . . ?
N6 C26 N5 122.9(4) . . ?
N6 C26 C27 123.1(4) . . ?
C28 C27 C26 126.5(4) . . ?
C28 C27 C32 117.9(4) . . ?
C32 C27 C26 115.6(3) . . ?
F1 C28 C27 119.5(4) . . ?
F1 C28 C29 116.5(4) . . ?
C29 C28 C27 124.1(4) . . ?
C28 C29 H29 122.4 . . ?
C30 C29 C28 115.2(4) . . ?
C30 C29 H29 122.4 . . ?
F2 C30 C29 116.7(4) . . ?
F2 C30 C31 118.8(4) . . ?
C31 C30 C29 124.6(4) . . ?
C30 C31 H31 120.3 . . ?
C30 C31 C32 119.5(4) . . ?
C32 C31 H31 120.3 . . ?
C27 C32 Pd1 113.5(3) . . ?
C31 C32 Pd1 127.7(3) . . ?
C31 C32 C27 118.8(4) . . ?
N7 C33 H33 119.7 . . ?
N7 C33 C34 120.6(4) . . ?
C34 C33 H33 119.7 . . ?
C33 C34 H34 121.3 . . ?
C35 C34 C33 117.5(4) . . ?
C35 C34 H34 121.3 . . ?
N8 C35 C34 122.8(4) . . ?
N8 C35 H35 118.6 . . ?
C34 C35 H35 118.6 . . ?
N7 C36 C37 112.9(3) . . ?
N8 C36 N7 124.6(4) . . ?
N8 C36 C37 122.4(4) . . ?
C38 C37 C36 126.2(4) . . ?
C38 C37 C42 118.3(4) . . ?
C42 C37 C36 115.5(3) . . ?
F3 C38 C37 119.9(4) . . ?
F3 C38 C39 116.3(4) . . ?
C39 C38 C37 123.7(4) . . ?
C38 C39 H39 121.9 . . ?
C38 C39 C40 116.3(4) . . ?
C40 C39 H39 121.9 . . ?
F4 C40 C39 117.5(4) . . ?
F4 C40 C41 118.8(4) . . ?
C41 C40 C39 123.7(4) . . ?
C40 C41 H41 120.5 . . ?
C40 C41 C42 118.9(4) . . ?
C42 C41 H41 120.5 . . ?
C37 C42 Pd2 113.5(3) . . ?
C41 C42 Pd2 127.4(3) . . ?
C41 C42 C37 119.0(4) . . ?
N9 Pd3 Pd3 86.62(9) . 2_756 ?
N9 Pd3 N10 89.56(13) . 2_756 ?
N10 Pd3 Pd3 77.07(9) 2_756 2_756 ?
N11 Pd3 Pd3 91.16(9) . 2_756 ?
N11 Pd3 N9 171.23(13) . . ?
N11 Pd3 N10 98.21(13) . 2_756 ?
C63 Pd3 Pd3 108.81(10) . 2_756 ?
C63 Pd3 N9 91.55(15) . . ?
C63 Pd3 N10 174.07(13) . 2_756 ?
C63 Pd3 N11 81.13(15) . . ?
C46 O3 C49 117.7(3) . . ?
C43 N9 Pd3 116.7(3) . . ?
C47 N9 Pd3 121.9(3) . . ?
C47 N9 C43 121.0(4) . . ?
C47 N10 Pd3 126.5(3) . 2_756 ?
C47 N10 C48 114.9(3) . . ?
C48 N10 Pd3 115.4(2) . 2_756 ?
C54 N11 Pd3 125.2(3) . . ?
C54 N11 C57 117.7(4) . . ?
C57 N11 Pd3 115.5(3) . . ?
C57 N12 C56 117.4(4) . . ?
N9 C43 H43 119.0 . . ?
C44 C43 N9 122.0(4) . . ?
C44 C43 H43 119.0 . . ?
C43 C44 H44 120.9 . . ?
C43 C44 C45 118.1(4) . . ?
C45 C44 H44 120.9 . . ?
C44 C45 H45 120.4 . . ?
C46 C45 C44 119.3(4) . . ?
C46 C45 H45 120.4 . . ?
O3 C46 C47 119.3(4) . . ?
C45 C46 O3 117.5(4) . . ?
C45 C46 C47 123.2(4) . . ?
N9 C47 C46 116.4(4) . . ?
N10 C47 N9 119.3(4) . . ?
N10 C47 C46 124.3(4) . . ?
C49 C48 N10 122.8(4) . . ?
C53 C48 N10 121.2(4) . . ?
C53 C48 C49 116.0(4) . . ?
O3 C49 C48 120.2(4) . . ?
C50 C49 O3 116.5(4) . . ?
C50 C49 C48 123.3(4) . . ?
C49 C50 H50 120.2 . . ?
C49 C50 C51 119.5(4) . . ?
C51 C50 H50 120.2 . . ?
C50 C51 H51 120.5 . . ?
C52 C51 C50 119.0(4) . . ?
C52 C51 H51 120.5 . . ?
C51 C52 H52 119.5 . . ?
C51 C52 C53 121.0(5) . . ?
C53 C52 H52 119.5 . . ?
C48 C53 H53 119.4 . . ?
C52 C53 C48 121.2(4) . . ?
C52 C53 H53 119.4 . . ?
N11 C54 H54 119.9 . . ?
N11 C54 C55 120.2(4) . . ?
C55 C54 H54 119.9 . . ?
C54 C55 H55 121.3 . . ?
C56 C55 C54 117.4(4) . . ?
C56 C55 H55 121.3 . . ?
N12 C56 C55 123.2(4) . . ?
N12 C56 H56 118.4 . . ?
C55 C56 H56 118.4 . . ?
N11 C57 C58 112.5(4) . . ?
N12 C57 N11 124.0(4) . . ?
N12 C57 C58 123.4(4) . . ?
C59 C58 C57 124.9(4) . . ?
C63 C58 C57 116.3(4) . . ?
C63 C58 C59 118.8(4) . . ?
F5 C59 C58 120.1(4) . . ?
F5 C59 C60 117.9(4) . . ?
C60 C59 C58 122.1(4) . . ?
C59 C60 H60 121.8 . . ?
C59 C60 C61 116.4(4) . . ?
C61 C60 H60 121.8 . . ?
F6 C61 C62 117.2(4) . . ?
C60 C61 F6 117.8(4) . . ?
C60 C61 C62 125.0(4) . . ?
C61 C62 H62 121.0 . . ?
C61 C62 C63 118.0(4) . . ?
C63 C62 H62 121.0 . . ?
C58 C63 Pd3 113.6(3) . . ?
C62 C63 Pd3 126.7(3) . . ?
C62 C63 C58 119.7(4) . . ?

loop_
_geom_bond_atom_site_label_1
_geom_bond_atom_site_label_2
_geom_bond_distance
_geom_bond_site_symmetry_2
_geom_bond_publ_flag
Pd1 Pd2 2.7954(4) . ?
Pd1 N1 2.037(3) . ?
Pd1 N4 2.134(3) . ?
Pd1 N5 2.031(3) . ?
Pd1 C32 1.987(4) . ?
Pd2 N2 2.134(3) . ?
Pd2 N3 2.023(3) . ?
Pd2 N7 2.019(3) . ?
Pd2 C42 1.987(4) . ?
F1 C28 1.361(5) . ?
F2 C30 1.363(5) . ?
F3 C38 1.361(5) . ?
F4 C40 1.350(5) . ?
O1 C4 1.378(5) . ?
O1 C7 1.388(5) . ?
O2 C15 1.388(5) . ?
O2 C18 1.392(5) . ?
N1 C1 1.367(5) . ?
N1 C5 1.355(5) . ?
N2 C5 1.344(5) . ?
N2 C6 1.413(5) . ?
N3 C12 1.374(5) . ?
N3 C16 1.369(5) . ?
N4 C16 1.345(5) . ?
N4 C17 1.423(5) . ?
N5 C23 1.342(5) . ?
N5 C26 1.361(5) . ?
N6 C25 1.340(6) . ?
N6 C26 1.332(5) . ?
N7 C33 1.347(5) . ?
N7 C36 1.364(5) . ?
N8 C35 1.340(5) . ?
N8 C36 1.317(5) . ?
C1 H1 0.9500 . ?
C1 C2 1.346(6) . ?
C2 H2 0.9500 . ?
C2 C3 1.379(6) . ?
C3 H3 0.9500 . ?
C3 C4 1.345(6) . ?
C4 C5 1.430(5) . ?
C6 C7 1.393(5) . ?
C6 C11 1.389(5) . ?
C7 C8 1.375(6) . ?
C8 H8 0.9500 . ?
C8 C9 1.389(6) . ?
C9 H9 0.9500 . ?
C9 C10 1.362(6) . ?
C10 H10 0.9500 . ?
C10 C11 1.396(5) . ?
C11 H11 0.9500 . ?
C12 H12 0.9500 . ?
C12 C13 1.343(6) . ?
C13 H13 0.9500 . ?
C13 C14 1.417(6) . ?
C14 H14 0.9500 . ?
C14 C15 1.347(5) . ?
C15 C16 1.422(5) . ?
C17 C18 1.401(5) . ?
C17 C22 1.383(5) . ?
C18 C19 1.359(6) . ?
C19 H19 0.9500 . ?
C19 C20 1.385(6) . ?
C20 H20 0.9500 . ?
C20 C21 1.381(6) . ?
C21 H21 0.9500 . ?
C21 C22 1.379(6) . ?
C22 H22 0.9500 . ?
C23 H23 0.9500 . ?
C23 C24 1.372(6) . ?
C24 H24 0.9500 . ?
C24 C25 1.365(6) . ?
C25 H25 0.9500 . ?
C26 C27 1.450(6) . ?
C27 C28 1.390(6) . ?
C27 C32 1.424(5) . ?
C28 C29 1.379(6) . ?
C29 H29 0.9500 . ?
C29 C30 1.372(6) . ?
C30 C31 1.371(5) . ?
C31 H31 0.9500 . ?
C31 C32 1.382(5) . ?
C33 H33 0.9500 . ?
C33 C34 1.378(6) . ?
C34 H34 0.9500 . ?
C34 C35 1.374(6) . ?
C35 H35 0.9500 . ?
C36 C37 1.468(6) . ?
C37 C38 1.384(6) . ?
C37 C42 1.416(5) . ?
C38 C39 1.372(6) . ?
C39 H39 0.9500 . ?
C39 C40 1.377(6) . ?
C40 C41 1.375(6) . ?
C41 H41 0.9500 . ?
C41 C42 1.398(6) . ?
Pd3 Pd3 2.8301(6) 2_756 ?
Pd3 N9 2.036(3) . ?
Pd3 N10 2.141(3) 2_756 ?
Pd3 N11 2.031(3) . ?
Pd3 C63 1.994(4) . ?
F5 C59 1.332(5) . ?
F6 C61 1.373(5) . ?
O3 C46 1.390(5) . ?
O3 C49 1.394(5) . ?
N9 C43 1.381(5) . ?
N9 C47 1.356(5) . ?
N10 C47 1.353(5) . ?
N10 C48 1.411(5) . ?
N11 C54 1.363(5) . ?
N11 C57 1.370(5) . ?
N12 C56 1.330(6) . ?
N12 C57 1.322(5) . ?
C43 H43 0.9500 . ?
C43 C44 1.369(6) . ?
C44 H44 0.9500 . ?
C44 C45 1.392(6) . ?
C45 H45 0.9500 . ?
C45 C46 1.350(6) . ?
C46 C47 1.415(5) . ?
C48 C49 1.396(6) . ?
C48 C53 1.392(6) . ?
C49 C50 1.370(6) . ?
C50 H50 0.9500 . ?
C50 C51 1.383(7) . ?
C51 H51 0.9500 . ?
C51 C52 1.372(7) . ?
C52 H52 0.9500 . ?
C52 C53 1.390(6) . ?
C53 H53 0.9500 . ?
C54 H54 0.9500 . ?
C54 C55 1.381(6) . ?
C55 H55 0.9500 . ?
C55 C56 1.380(6) . ?
C56 H56 0.9500 . ?
C57 C58 1.462(6) . ?
C58 C59 1.406(6) . ?
C58 C63 1.405(6) . ?
C59 C60 1.369(6) . ?
C60 H60 0.9500 . ?
C60 C61 1.369(6) . ?
C61 C62 1.374(6) . ?
C62 H62 0.9500 . ?
C62 C63 1.382(6) . ?

loop_
_geom_torsion_atom_site_label_1
_geom_torsion_atom_site_label_2
_geom_torsion_atom_site_label_3
_geom_torsion_atom_site_label_4
_geom_torsion
_geom_torsion_site_symmetry_1
_geom_torsion_site_symmetry_2
_geom_torsion_site_symmetry_3
_geom_torsion_site_symmetry_4
_geom_torsion_publ_flag
Pd1 N1 C1 C2 171.5(4) . . . . ?
Pd1 N1 C5 N2 7.4(5) . . . . ?
Pd1 N1 C5 C4 -171.7(3) . . . . ?
Pd1 N4 C16 N3 14.3(5) . . . . ?
Pd1 N4 C16 C15 -166.2(3) . . . . ?
Pd1 N4 C17 C18 171.0(3) . . . . ?
Pd1 N4 C17 C22 -8.3(5) . . . . ?
Pd1 N5 C23 C24 174.9(3) . . . . ?
Pd1 N5 C26 N6 -175.5(3) . . . . ?
Pd1 N5 C26 C27 3.7(4) . . . . ?
Pd2 N2 C5 N1 15.1(5) . . . . ?
Pd2 N2 C5 C4 -165.8(3) . . . . ?
Pd2 N2 C6 C7 166.5(3) . . . . ?
Pd2 N2 C6 C11 -14.0(5) . . . . ?
Pd2 N3 C12 C13 171.9(3) . . . . ?
Pd2 N3 C16 N4 11.0(5) . . . . ?
Pd2 N3 C16 C15 -168.6(3) . . . . ?
Pd2 N7 C33 C34 169.6(3) . . . . ?
Pd2 N7 C36 N8 -168.7(3) . . . . ?
Pd2 N7 C36 C37 9.8(4) . . . . ?
F1 C28 C29 C30 -179.0(3) . . . . ?
F2 C30 C31 C32 -179.5(3) . . . . ?
F3 C38 C39 C40 179.4(4) . . . . ?
F4 C40 C41 C42 -179.6(4) . . . . ?
O1 C4 C5 N1 -178.7(4) . . . . ?
O1 C4 C5 N2 2.2(6) . . . . ?
O1 C7 C8 C9 -178.8(4) . . . . ?
O2 C15 C16 N3 174.5(3) . . . . ?
O2 C15 C16 N4 -5.1(6) . . . . ?
O2 C18 C19 C20 -178.5(4) . . . . ?
N1 C1 C2 C3 1.4(8) . . . . ?
N2 C6 C7 O1 -1.6(6) . . . . ?
N2 C6 C7 C8 179.5(4) . . . . ?
N2 C6 C11 C10 -178.9(4) . . . . ?
N3 C12 C13 C14 -2.2(7) . . . . ?
N4 C17 C18 O2 -2.0(6) . . . . ?
N4 C17 C18 C19 -179.7(4) . . . . ?
N4 C17 C22 C21 179.9(4) . . . . ?
N5 C23 C24 C25 0.0(6) . . . . ?
N5 C26 C27 C28 177.6(4) . . . . ?
N5 C26 C27 C32 -0.5(5) . . . . ?
N6 C26 C27 C28 -3.2(6) . . . . ?
N6 C26 C27 C32 178.6(4) . . . . ?
N7 C33 C34 C35 -1.6(6) . . . . ?
N7 C36 C37 C38 174.9(4) . . . . ?
N7 C36 C37 C42 -4.6(5) . . . . ?
N8 C36 C37 C38 -6.6(6) . . . . ?
N8 C36 C37 C42 174.0(4) . . . . ?
C1 N1 C5 N2 -179.1(4) . . . . ?
C1 N1 C5 C4 1.8(6) . . . . ?
C1 C2 C3 C4 0.3(8) . . . . ?
C2 C3 C4 O1 177.7(4) . . . . ?
C2 C3 C4 C5 -0.9(8) . . . . ?
C3 C4 C5 N1 -0.1(6) . . . . ?
C3 C4 C5 N2 -179.2(4) . . . . ?
C4 O1 C7 C6 3.7(6) . . . . ?
C4 O1 C7 C8 -177.4(4) . . . . ?
C5 N1 C1 C2 -2.5(7) . . . . ?
C5 N2 C6 C7 -0.3(6) . . . . ?
C5 N2 C6 C11 179.2(4) . . . . ?
C6 N2 C5 N1 -179.1(3) . . . . ?
C6 N2 C5 C4 0.0(6) . . . . ?
C6 C7 C8 C9 0.1(7) . . . . ?
C7 O1 C4 C3 177.4(4) . . . . ?
C7 O1 C4 C5 -4.0(6) . . . . ?
C7 C6 C11 C10 0.6(6) . . . . ?
C7 C8 C9 C10 -0.8(7) . . . . ?
C8 C9 C10 C11 1.5(7) . . . . ?
C9 C10 C11 C6 -1.3(7) . . . . ?
C11 C6 C7 O1 178.9(4) . . . . ?
C11 C6 C7 C8 0.1(6) . . . . ?
C12 N3 C16 N4 -177.3(3) . . . . ?
C12 N3 C16 C15 3.1(5) . . . . ?
C12 C13 C14 C15 1.7(6) . . . . ?
C13 C14 C15 O2 -177.0(4) . . . . ?
C13 C14 C15 C16 1.2(6) . . . . ?
C14 C15 C16 N3 -3.7(6) . . . . ?
C14 C15 C16 N4 176.8(4) . . . . ?
C15 O2 C18 C17 -4.0(5) . . . . ?
C15 O2 C18 C19 173.8(4) . . . . ?
C16 N3 C12 C13 -0.3(6) . . . . ?
C16 N4 C17 C18 4.4(5) . . . . ?
C16 N4 C17 C22 -174.9(4) . . . . ?
C17 N4 C16 N3 179.5(3) . . . . ?
C17 N4 C16 C15 -1.0(5) . . . . ?
C17 C18 C19 C20 -0.7(7) . . . . ?
C18 O2 C15 C14 -174.3(4) . . . . ?
C18 O2 C15 C16 7.4(5) . . . . ?
C18 C17 C22 C21 0.6(6) . . . . ?
C18 C19 C20 C21 1.6(7) . . . . ?
C19 C20 C21 C22 -1.4(7) . . . . ?
C20 C21 C22 C17 0.3(7) . . . . ?
C22 C17 C18 O2 177.4(4) . . . . ?
C22 C17 C18 C19 -0.4(6) . . . . ?
C23 N5 C26 N6 0.0(6) . . . . ?
C23 N5 C26 C27 179.1(3) . . . . ?
C23 C24 C25 N6 0.0(7) . . . . ?
C25 N6 C26 N5 0.0(6) . . . . ?
C25 N6 C26 C27 -179.0(4) . . . . ?
C26 N5 C23 C24 0.0(6) . . . . ?
C26 N6 C25 C24 0.0(7) . . . . ?
C26 C27 C28 F1 2.4(6) . . . . ?
C26 C27 C28 C29 -177.7(4) . . . . ?
C26 C27 C32 Pd1 -2.9(4) . . . . ?
C26 C27 C32 C31 177.1(3) . . . . ?
C27 C28 C29 C30 1.1(6) . . . . ?
C28 C27 C32 Pd1 178.8(3) . . . . ?
C28 C27 C32 C31 -1.2(5) . . . . ?
C28 C29 C30 F2 178.8(3) . . . . ?
C28 C29 C30 C31 -1.9(6) . . . . ?
C29 C30 C31 C32 1.2(6) . . . . ?
C30 C31 C32 Pd1 -179.5(3) . . . . ?
C30 C31 C32 C27 0.5(5) . . . . ?
C32 C27 C28 F1 -179.5(3) . . . . ?
C32 C27 C28 C29 0.3(6) . . . . ?
C33 N7 C36 N8 1.8(6) . . . . ?
C33 N7 C36 C37 -179.7(3) . . . . ?
C33 C34 C35 N8 1.3(6) . . . . ?
C35 N8 C36 N7 -2.1(6) . . . . ?
C35 N8 C36 C37 179.5(4) . . . . ?
C36 N7 C33 C34 0.2(5) . . . . ?
C36 N8 C35 C34 0.5(6) . . . . ?
C36 C37 C38 F3 2.2(7) . . . . ?
C36 C37 C38 C39 -178.6(4) . . . . ?
C36 C37 C42 Pd2 -2.8(4) . . . . ?
C36 C37 C42 C41 178.9(3) . . . . ?
C37 C38 C39 C40 0.2(7) . . . . ?
C38 C37 C42 Pd2 177.7(3) . . . . ?
C38 C37 C42 C41 -0.6(6) . . . . ?
C38 C39 C40 F4 179.8(4) . . . . ?
C38 C39 C40 C41 -1.5(7) . . . . ?
C39 C40 C41 C42 1.8(7) . . . . ?
C40 C41 C42 Pd2 -178.7(3) . . . . ?
C40 C41 C42 C37 -0.7(6) . . . . ?
C42 C37 C38 F3 -178.4(4) . . . . ?
C42 C37 C38 C39 0.8(7) . . . . ?
Pd3 N9 C43 C44 171.6(3) . . . . ?
Pd3 N9 C47 N10 4.3(5) . . . . ?
Pd3 N9 C47 C46 -173.8(3) . . . . ?
Pd3 N10 C47 N9 24.5(5) 2_756 . . . ?
Pd3 N10 C47 C46 -157.5(3) 2_756 . . . ?
Pd3 N10 C48 C49 157.0(3) 2_756 . . . ?
Pd3 N10 C48 C53 -23.1(5) 2_756 . . . ?
Pd3 N11 C54 C55 164.8(3) . . . . ?
Pd3 N11 C57 N12 -167.3(3) . . . . ?
Pd3 N11 C57 C58 10.7(4) . . . . ?
F5 C59 C60 C61 -177.6(4) . . . . ?
F6 C61 C62 C63 -179.5(3) . . . . ?
O3 C46 C47 N9 -176.4(3) . . . . ?
O3 C46 C47 N10 5.6(6) . . . . ?
O3 C49 C50 C51 178.5(4) . . . . ?
N9 C43 C44 C45 2.2(7) . . . . ?
N10 C48 C49 O3 0.3(6) . . . . ?
N10 C48 C49 C50 -179.8(4) . . . . ?
N10 C48 C53 C52 -179.3(4) . . . . ?
N11 C54 C55 C56 0.3(6) . . . . ?
N11 C57 C58 C59 173.3(4) . . . . ?
N11 C57 C58 C63 -9.7(5) . . . . ?
N12 C57 C58 C59 -8.7(6) . . . . ?
N12 C57 C58 C63 168.4(4) . . . . ?
C43 N9 C47 N10 177.1(4) . . . . ?
C43 N9 C47 C46 -1.1(5) . . . . ?
C43 C44 C45 C46 -0.3(7) . . . . ?
C44 C45 C46 O3 177.0(4) . . . . ?
C44 C45 C46 C47 -2.4(7) . . . . ?
C45 C46 C47 N9 3.0(6) . . . . ?
C45 C46 C47 N10 -175.0(4) . . . . ?
C46 O3 C49 C48 6.4(6) . . . . ?
C46 O3 C49 C50 -173.4(4) . . . . ?
C47 N9 C43 C44 -1.5(6) . . . . ?
C47 N10 C48 C49 -4.1(6) . . . . ?
C47 N10 C48 C53 175.9(4) . . . . ?
C48 N10 C47 N9 -176.9(3) . . . . ?
C48 N10 C47 C46 1.1(6) . . . . ?
C48 C49 C50 C51 -1.4(7) . . . . ?
C49 O3 C46 C45 171.4(4) . . . . ?
C49 O3 C46 C47 -9.2(5) . . . . ?
C49 C48 C53 C52 0.6(6) . . . . ?
C49 C50 C51 C52 1.7(7) . . . . ?
C50 C51 C52 C53 -0.9(8) . . . . ?
C51 C52 C53 C48 -0.3(7) . . . . ?
C53 C48 C49 O3 -179.6(4) . . . . ?
C53 C48 C49 C50 0.2(6) . . . . ?
C54 N11 C57 N12 -0.5(5) . . . . ?
C54 N11 C57 C58 177.5(3) . . . . ?
C54 C55 C56 N12 1.3(6) . . . . ?
C56 N12 C57 N11 2.0(6) . . . . ?
C56 N12 C57 C58 -175.9(4) . . . . ?
C57 N11 C54 C55 -0.6(5) . . . . ?
C57 N12 C56 C55 -2.4(6) . . . . ?
C57 C58 C59 F5 -5.2(6) . . . . ?
C57 C58 C59 C60 176.0(4) . . . . ?
C57 C58 C63 Pd3 4.0(4) . . . . ?
C57 C58 C63 C62 -177.0(3) . . . . ?
C58 C59 C60 C61 1.2(6) . . . . ?
C59 C58 C63 Pd3 -178.7(3) . . . . ?
C59 C58 C63 C62 0.3(6) . . . . ?
C59 C60 C61 F6 178.9(4) . . . . ?
C59 C60 C61 C62 -0.8(7) . . . . ?
C60 C61 C62 C63 0.2(7) . . . . ?
C61 C62 C63 Pd3 179.0(3) . . . . ?
C61 C62 C63 C58 0.1(6) . . . . ?
C63 C58 C59 F5 177.8(3) . . . . ?
C63 C58 C59 C60 -1.0(6) . . . . ?

loop_
_smtbx_masks_void_nr
_smtbx_masks_void_average_x
_smtbx_masks_void_average_y
_smtbx_masks_void_average_z
_smtbx_masks_void_volume
_smtbx_masks_void_count_electrons
_smtbx_masks_void_content
1 0.000 0.000 -0.849 871.5 236.9 '6 CH2Cl2'
2 0.500 0.500 -0.464 871.5 236.9 '6 CH2Cl2'
